data_1505388
loop_
_publ_author_name
'Liu, Feng'
'Loh, Teck-Peng'

_publ_section_title
;
 Highly stereoselective prins cyclization of (Z)- and (E)-gamma-brominated
 homoallylic alcohols to 2,4,5,6-tetrasubstituted tetrahydropyrans.
;
_journal_issue 11
_journal_name_full 'Organic letters'
_journal_page_first 2063
_journal_page_last 2066
_journal_paper_doi 10.1021/ol070506n
_journal_volume 9
_journal_year 2007
_chemical_formula_sum 'C19 H26 Br2 O'
_chemical_formula_weight 430.22
_chemical_name_systematic
;

 ?

;
_space_group_IT_number 14
_symmetry_cell_setting monoclinic
_symmetry_space_group_name_Hall '-P 2ybc'
_symmetry_space_group_name_H-M 'P 1 21/c 1'
_atom_sites_solution_hydrogens geom
_atom_sites_solution_primary direct
_atom_sites_solution_secondary difmap
_audit_creation_method SHELXL-97
_cell_angle_alpha 90.00
_cell_angle_beta 105.932(2)
_cell_angle_gamma 90.00
_cell_formula_units_Z 4
_cell_length_a 10.4511(4)
_cell_length_b 18.9558(7)
_cell_length_c 9.7638(4)
_cell_measurement_reflns_used 7660
_cell_measurement_temperature 273(2)
_cell_measurement_theta_max 30.19
_cell_measurement_theta_min 2.29
_cell_volume 1860.00(13)
_computing_cell_refinement 'Bruker SMART'
_computing_data_collection 'Bruker SMART'
_computing_data_reduction 'Bruker SAINT'
_computing_molecular_graphics 'Bruker SHELXTL'
_computing_publication_material 'Bruker SHELXTL'
_computing_structure_refinement 'SHELXL-97 (Sheldrick, 1997)'
_computing_structure_solution 'SHELXS-97 (Sheldrick, 1990)'
_diffrn_ambient_temperature 273(2)
_diffrn_measured_fraction_theta_full 0.996
_diffrn_measured_fraction_theta_max 0.996
_diffrn_measurement_device_type 'CCD area detector'
_diffrn_measurement_method 'phi and omega scans'
_diffrn_radiation_monochromator graphite
_diffrn_radiation_source 'fine-focus sealed tube'
_diffrn_radiation_type MoK\a
_diffrn_radiation_wavelength 0.71073
_diffrn_reflns_av_R_equivalents 0.0272
_diffrn_reflns_av_sigmaI/netI 0.0263
_diffrn_reflns_limit_h_max 14
_diffrn_reflns_limit_h_min -14
_diffrn_reflns_limit_k_max 26
_diffrn_reflns_limit_k_min -27
_diffrn_reflns_limit_l_max 13
_diffrn_reflns_limit_l_min -13
_diffrn_reflns_number 23668
_diffrn_reflns_theta_full 30.55
_diffrn_reflns_theta_max 30.55
_diffrn_reflns_theta_min 2.15
_exptl_absorpt_coefficient_mu 4.359
_exptl_absorpt_correction_T_max 0.4760
_exptl_absorpt_correction_T_min 0.2745
_exptl_absorpt_correction_type multi-scan
_exptl_crystal_colour colourless
_exptl_crystal_density_diffrn 1.536
_exptl_crystal_density_meas 0
_exptl_crystal_density_method 'not measured'
_exptl_crystal_description fragment
_exptl_crystal_F_000 872
_exptl_crystal_size_max 0.40
_exptl_crystal_size_mid 0.20
_exptl_crystal_size_min 0.20
_refine_diff_density_max 0.541
_refine_diff_density_min -0.335
_refine_diff_density_rms 0.062
_refine_ls_extinction_method none
_refine_ls_goodness_of_fit_ref 1.024
_refine_ls_hydrogen_treatment mixed
_refine_ls_matrix_type full
_refine_ls_number_parameters 303
_refine_ls_number_reflns 5664
_refine_ls_number_restraints 0
_refine_ls_restrained_S_all 1.024
_refine_ls_R_factor_all 0.0426
_refine_ls_R_factor_gt 0.0264
_refine_ls_shift/su_max 0.002
_refine_ls_shift/su_mean 0.000
_refine_ls_structure_factor_coef Fsqd
_refine_ls_weighting_details 'calc w=1/[\s^2^(Fo^2^)+(0.0241P)^2^+0.7700P] where P=(Fo^2^+2Fc^2^)/3'
_refine_ls_weighting_scheme calc
_refine_ls_wR_factor_gt 0.0553
_refine_ls_wR_factor_ref 0.0599
_reflns_number_gt 4417
_reflns_number_total 5664
_reflns_threshold_expression >2sigma(I)
_cod_data_source_file ol070506nsi20070228_070731.cif
_cod_data_source_block ltp19m
_cod_depositor_comments
;
The following automatic conversions were performed:

'_symmetry_cell_setting' value 'Monoclinic' changed to 'monoclinic'
according to /home/saulius/struct/CIF-dictionaries/cif_core.dic
dictionary named 'cif_core.dic' version 2.4.1 from 2010-06-29.

Automatic conversion script
Id: cif_fix_values 1715 2011-07-08 13:25:40Z adriana 
;
_cod_original_cell_volume 1860.00(12)
_cod_original_sg_symbol_H-M P2(1)/c
_cod_database_code 1505388

loop_
_symmetry_equiv_pos_as_xyz
'x, y, z'
'-x, y+1/2, -z+1/2'
'-x, -y, -z'
'x, -y-1/2, z-1/2'

loop_
_atom_site_label
_atom_site_type_symbol
_atom_site_fract_x
_atom_site_fract_y
_atom_site_fract_z
_atom_site_U_iso_or_equiv
_atom_site_adp_type
_atom_site_occupancy
_atom_site_symmetry_multiplicity
_atom_site_calc_flag
Br1 Br 0.637653(19) 0.136059(9) 0.961111(17) 0.03279(5) Uani 1 1 d
Br2 Br 0.47619(2) 0.055222(10) 0.643885(19) 0.03853(6) Uani 1 1 d
O1 O 0.47769(10) 0.28135(6) 0.83437(11) 0.0226(2) Uani 1 1 d
C1 C 0.2766(3) 0.42996(12) 0.5655(3) 0.0506(6) Uani 1 1 d
H1 H 0.359(2) 0.4331(10) 0.6090(19) 0.021(5) Uiso 1 1 d
C2 C 0.2280(5) 0.45500(13) 0.4230(4) 0.0736(10) Uani 1 1 d
H2 H 0.299(3) 0.4691(14) 0.411(3) 0.057(8) Uiso 1 1 d
C3 C 0.0966(4) 0.44825(15) 0.3531(3) 0.0751(10) Uani 1 1 d
H3 H 0.062(3) 0.4665(17) 0.252(4) 0.094(10) Uiso 1 1 d
C4 C 0.0110(4) 0.41821(15) 0.4160(3) 0.0682(8) Uani 1 1 d
H4 H -0.091(4) 0.4168(19) 0.364(4) 0.107(12) Uiso 1 1 d
C5 C 0.0559(2) 0.39303(13) 0.5529(2) 0.0472(5) Uani 1 1 d
H5 H -0.006(3) 0.3720(14) 0.600(3) 0.065(8) Uiso 1 1 d
C6 C 0.1898(2) 0.39855(10) 0.63031(19) 0.0341(4) Uani 1 1 d
C7 C 0.23445(19) 0.37021(11) 0.77986(19) 0.0330(4) Uani 1 1 d
H7A H 0.316(2) 0.3886(11) 0.825(2) 0.032(5) Uiso 1 1 d
H7B H 0.172(2) 0.3849(11) 0.834(2) 0.037(5) Uiso 1 1 d
C8 C 0.24331(17) 0.28943(10) 0.78482(19) 0.0302(4) Uani 1 1 d
H8A H 0.256(2) 0.2711(11) 0.881(2) 0.037(5) Uiso 1 1 d
H8B H 0.162(2) 0.2686(11) 0.726(2) 0.033(5) Uiso 1 1 d
C9 C 0.35623(16) 0.26058(9) 0.73164(16) 0.0248(3) Uani 1 1 d
H9 H 0.3525(18) 0.2840(10) 0.6421(19) 0.025(5) Uiso 1 1 d
C10 C 0.35289(17) 0.18067(10) 0.71463(18) 0.0277(3) Uani 1 1 d
H10A H 0.2717(19) 0.1678(11) 0.641(2) 0.030(5) Uiso 1 1 d
H10B H 0.3514(18) 0.1577(10) 0.801(2) 0.025(5) Uiso 1 1 d
C11 C 0.47535(18) 0.15738(9) 0.67258(16) 0.0265(3) Uani 1 1 d
H11 H 0.4738(18) 0.1764(10) 0.584(2) 0.026(5) Uiso 1 1 d
C12 C 0.60314(17) 0.18339(9) 0.77547(16) 0.0243(3) Uani 1 1 d
H12 H 0.6794(17) 0.1722(10) 0.7456(18) 0.021(4) Uiso 1 1 d
C13 C 0.59382(15) 0.26334(8) 0.79169(15) 0.0212(3) Uani 1 1 d
H13 H 0.5837(17) 0.2831(9) 0.6960(18) 0.019(4) Uiso 1 1 d
C14 C 0.71187(15) 0.29955(9) 0.89480(16) 0.0235(3) Uani 1 1 d
H14 H 0.7140(17) 0.2852(10) 0.9912(19) 0.022(4) Uiso 1 1 d
C15 C 0.84465(17) 0.27793(11) 0.8683(2) 0.0310(4) Uani 1 1 d
H15A H 0.841(2) 0.2897(12) 0.770(2) 0.038(6) Uiso 1 1 d
H15B H 0.858(2) 0.2288(12) 0.881(2) 0.039(6) Uiso 1 1 d
C16 C 0.96091(18) 0.31676(12) 0.9699(2) 0.0374(4) Uani 1 1 d
H16A H 1.043(2) 0.3000(12) 0.950(2) 0.048(6) Uiso 1 1 d
H16B H 0.964(2) 0.3031(12) 1.066(3) 0.047(6) Uiso 1 1 d
C17 C 0.9437(2) 0.39602(12) 0.9568(2) 0.0391(4) Uani 1 1 d
H17A H 0.947(2) 0.4115(11) 0.862(2) 0.035(5) Uiso 1 1 d
H17B H 1.021(3) 0.4203(13) 1.021(3) 0.057(7) Uiso 1 1 d
C18 C 0.81305(19) 0.41837(11) 0.9850(2) 0.0366(4) Uani 1 1 d
H18A H 0.800(2) 0.4691(13) 0.973(2) 0.051(7) Uiso 1 1 d
H18B H 0.817(2) 0.4073(12) 1.082(2) 0.042(6) Uiso 1 1 d
C19 C 0.69555(18) 0.37981(10) 0.88534(19) 0.0289(4) Uani 1 1 d
H19A H 0.688(2) 0.3939(12) 0.787(2) 0.040(6) Uiso 1 1 d
H19B H 0.615(2) 0.3939(11) 0.902(2) 0.029(5) Uiso 1 1 d

loop_
_atom_site_aniso_label
_atom_site_aniso_U_11
_atom_site_aniso_U_22
_atom_site_aniso_U_33
_atom_site_aniso_U_23
_atom_site_aniso_U_13
_atom_site_aniso_U_12
Br1 0.04560(11) 0.02773(9) 0.02271(8) 0.00426(6) 0.00544(7) 0.00404(8)
Br2 0.05680(13) 0.02417(9) 0.03425(10) -0.00748(7) 0.01185(8) -0.00189(8)
O1 0.0195(5) 0.0269(6) 0.0216(5) -0.0043(4) 0.0058(4) 0.0013(5)
C1 0.0629(16) 0.0349(12) 0.0630(15) -0.0136(10) 0.0321(13) -0.0053(11)
C2 0.134(3) 0.0291(12) 0.084(2) -0.0107(12) 0.075(2) -0.0129(16)
C3 0.134(3) 0.0383(14) 0.0434(14) -0.0041(11) 0.0086(16) 0.0015(17)
C4 0.093(2) 0.0476(15) 0.0475(13) 0.0039(11) -0.0095(14) 0.0045(15)
C5 0.0479(13) 0.0413(12) 0.0447(11) -0.0004(9) -0.0003(10) 0.0028(10)
C6 0.0399(10) 0.0259(9) 0.0369(9) -0.0080(7) 0.0112(8) 0.0032(8)
C7 0.0244(9) 0.0394(11) 0.0339(9) -0.0099(8) 0.0061(7) 0.0035(8)
C8 0.0225(8) 0.0391(10) 0.0286(8) -0.0015(7) 0.0062(6) 0.0011(7)
C9 0.0226(8) 0.0296(9) 0.0211(7) -0.0005(6) 0.0041(6) -0.0003(7)
C10 0.0284(9) 0.0271(9) 0.0258(8) -0.0032(6) 0.0044(6) -0.0044(7)
C11 0.0372(9) 0.0216(8) 0.0210(7) -0.0023(6) 0.0084(6) -0.0012(7)
C12 0.0296(8) 0.0255(8) 0.0200(7) 0.0003(6) 0.0104(6) 0.0039(7)
C13 0.0225(7) 0.0231(8) 0.0196(7) 0.0004(5) 0.0083(6) 0.0017(6)
C14 0.0217(7) 0.0257(8) 0.0231(7) -0.0003(6) 0.0063(6) 0.0014(6)
C15 0.0244(8) 0.0309(10) 0.0392(10) -0.0001(7) 0.0110(7) 0.0040(7)
C16 0.0208(8) 0.0463(12) 0.0439(11) 0.0017(9) 0.0070(7) 0.0014(8)
C17 0.0272(10) 0.0404(11) 0.0492(11) -0.0038(9) 0.0097(8) -0.0075(9)
C18 0.0315(10) 0.0327(10) 0.0448(11) -0.0096(8) 0.0093(8) -0.0053(8)
C19 0.0245(8) 0.0270(9) 0.0348(9) -0.0038(7) 0.0073(7) 0.0014(7)

loop_
_atom_type_symbol
_atom_type_description
_atom_type_scat_dispersion_real
_atom_type_scat_dispersion_imag
_atom_type_scat_source
C C 0.0033 0.0016 'International Tables Vol C Tables 4.2.6.8 and 6.1.1.4'
H H 0.0000 0.0000 'International Tables Vol C Tables 4.2.6.8 and 6.1.1.4'
O O 0.0106 0.0060 'International Tables Vol C Tables 4.2.6.8 and 6.1.1.4'
Br Br -0.2901 2.4595 'International Tables Vol C Tables 4.2.6.8 and 6.1.1.4'

loop_
_geom_angle_atom_site_label_1
_geom_angle_atom_site_label_2
_geom_angle_atom_site_label_3
_geom_angle
C13 O1 C9 112.86(11)
C6 C1 C2 119.3(3)
C3 C2 C1 119.9(3)
C4 C3 C2 121.1(3)
C3 C4 C5 120.0(3)
C4 C5 C6 121.5(3)
C1 C6 C5 118.2(2)
C1 C6 C7 122.2(2)
C5 C6 C7 119.65(19)
C6 C7 C8 112.77(15)
C9 C8 C7 113.28(15)
O1 C9 C8 106.44(13)
O1 C9 C10 109.71(13)
C8 C9 C10 113.54(15)
C11 C10 C9 108.90(14)
C10 C11 C12 112.47(13)
C10 C11 Br2 111.40(12)
C12 C11 Br2 112.26(12)
C11 C12 C13 108.74(13)
C11 C12 Br1 111.58(11)
C13 C12 Br1 110.96(10)
O1 C13 C14 107.34(12)
O1 C13 C12 110.51(13)
C14 C13 C12 116.83(13)
C13 C14 C19 110.55(13)
C13 C14 C15 111.94(13)
C19 C14 C15 110.24(14)
C16 C15 C14 110.87(15)
C17 C16 C15 111.60(16)
C16 C17 C18 110.60(17)
C17 C18 C19 110.79(16)
C18 C19 C14 112.35(15)

loop_
_geom_bond_atom_site_label_1
_geom_bond_atom_site_label_2
_geom_bond_distance
Br1 C12 1.9651(15)
Br2 C11 1.9571(17)
O1 C13 1.4286(18)
O1 C9 1.4399(18)
C1 C6 1.376(3)
C1 C2 1.425(4)
C2 C3 1.361(5)
C3 C4 1.343(5)
C4 C5 1.375(3)
C5 C6 1.400(3)
C6 C7 1.505(3)
C7 C8 1.534(3)
C8 C9 1.516(2)
C9 C10 1.523(2)
C10 C11 1.513(2)
C11 C12 1.516(2)
C12 C13 1.530(2)
C13 C14 1.525(2)
C14 C19 1.531(2)
C14 C15 1.535(2)
C15 C16 1.530(3)
C16 C17 1.514(3)
C17 C18 1.525(3)
C18 C19 1.528(3)
